data_7039766
loop_
_publ_author_name
'Ziach, K.'
'Karbarz, M.'
'Roma\'nski, J'

_publ_section_title
;
 Cooperative binding and extraction of sodium nitrite by a ditopic
 receptor incorporated into a polymeric resin.
;
_journal_issue 29
_journal_name_full 'Dalton transactions (Cambridge, England : 2003)'
_journal_page_first 11639
_journal_page_last 11643
_journal_paper_doi 10.1039/c6dt02235a
_journal_volume 45
_journal_year 2016
_chemical_formula_sum 'C28 H38 N5 Na O10 S'
_chemical_formula_weight 659.68
_chemical_name_systematic 2_NaNCS
_space_group_crystal_system monoclinic
_space_group_IT_number 14
_space_group_name_Hall '-P 2ybc'
_space_group_name_H-M_alt 'P 1 21/c 1'
_symmetry_space_group_name_Hall '-P 2ybc'
_symmetry_space_group_name_H-M 'P 1 21/c 1'
_atom_sites_solution_hydrogens mixed
_audit_update_record
;
2016-04-17 deposited with the CCDC.
2016-06-22 downloaded from the CCDC.
;
_cell_angle_alpha 90
_cell_angle_beta 97.5158(14)
_cell_angle_gamma 90
_cell_formula_units_Z 4
_cell_length_a 10.2359(5)
_cell_length_b 27.7408(15)
_cell_length_c 11.1772(6)
_cell_measurement_reflns_used 9995
_cell_measurement_temperature 100.(2)
_cell_measurement_theta_max 26.3370
_cell_measurement_theta_min 2.3526
_cell_volume 3146.5(3)
_computing_cell_refinement 'SAINT V8.34A (Bruker AXS Inc., 2013)'
_computing_data_collection 'APEX2 V2013 (Bruker AXS Inc., 2013)'
_computing_data_reduction 'SAINT V8.34A (Bruker AXS Inc., 2013)'
_computing_molecular_graphics 'Diamond 3.2 (Brandenburg & Putz, 2012)'
_computing_publication_material 'APEX2 V2013 (Bruker AXS Inc., 2013)'
_computing_structure_refinement 'SHELXL-2013 (Sheldrick, 2013)'
_computing_structure_solution 'SHELXS-2013 (Sheldrick, 2013)'
_diffrn_ambient_temperature 100.(2)
_diffrn_detector_area_resol_mean 10.4167
_diffrn_measured_fraction_theta_full 0.999
_diffrn_measured_fraction_theta_max 0.999
_diffrn_measurement_device_type 'Bruker D8 VENTURE'
_diffrn_measurement_method 'omega scan'
_diffrn_radiation_monochromator TRIUMPH
_diffrn_radiation_type MoK\a
_diffrn_radiation_wavelength 0.71073
_diffrn_reflns_av_R_equivalents 0.0305
_diffrn_reflns_av_unetI/netI 0.0252
_diffrn_reflns_limit_h_max 12
_diffrn_reflns_limit_h_min -12
_diffrn_reflns_limit_k_max 33
_diffrn_reflns_limit_k_min -33
_diffrn_reflns_limit_l_max 13
_diffrn_reflns_limit_l_min -13
_diffrn_reflns_number 33274
_diffrn_reflns_theta_full 25.05
_diffrn_reflns_theta_max 25.05
_diffrn_reflns_theta_min 2.35
_diffrn_source 'fine focus sealed tube'
_exptl_absorpt_coefficient_mu 0.180
_exptl_absorpt_correction_T_max 0.98
_exptl_absorpt_correction_T_min 0.92
_exptl_absorpt_correction_type multi-scan
_exptl_absorpt_process_details 'SADABS V2012/1 (Bruker AXS Inc.)'
_exptl_crystal_colour 'pale yellow'
_exptl_crystal_density_diffrn 1.393
_exptl_crystal_density_method 'not measured'
_exptl_crystal_description plate
_exptl_crystal_F_000 1392
_exptl_crystal_size_max 0.295
_exptl_crystal_size_mid 0.206
_exptl_crystal_size_min 0.090
_refine_diff_density_max 0.351
_refine_diff_density_min -0.235
_refine_ls_extinction_method none
_refine_ls_goodness_of_fit_ref 1.063
_refine_ls_hydrogen_treatment mixed
_refine_ls_matrix_type full
_refine_ls_number_parameters 436
_refine_ls_number_reflns 5567
_refine_ls_number_restraints 4
_refine_ls_restrained_S_all 1.063
_refine_ls_R_factor_all 0.0625
_refine_ls_R_factor_gt 0.0447
_refine_ls_shift/su_max 0.004
_refine_ls_shift/su_mean 0.000
_refine_ls_structure_factor_coef Fsqd
_refine_ls_weighting_details 'w=1/[\s^2^(Fo^2^)+(0.0526P)^2^+1.8443P] where P=(Fo^2^+2Fc^2^)/3'
_refine_ls_weighting_scheme calc
_refine_ls_wR_factor_gt 0.1048
_refine_ls_wR_factor_ref 0.1136
_reflns_number_gt 4420
_reflns_number_total 5567
_reflns_threshold_expression 'I > 2\s(I)'
_cod_data_source_file c6dt02235a2.cif
_cod_data_source_block I
_cod_depositor_comments 'Adding full bibliography for 7039765--7039766.cif.'
_cod_database_code 7039766

loop_
_space_group_symop_operation_xyz
'x, y, z'
'-x, y+1/2, -z+1/2'
'-x, -y, -z'
'x, -y-1/2, z-1/2'

loop_
_atom_site_type_symbol
_atom_site_label
_atom_site_fract_x
_atom_site_fract_y
_atom_site_fract_z
_atom_site_U_iso_or_equiv
_atom_site_adp_type
_atom_site_calc_flag
_atom_site_refinement_flags_adp
_atom_site_refinement_flags_occupancy
_atom_site_refinement_flags_posn
_atom_site_occupancy
_atom_site_disorder_assembly
_atom_site_disorder_group
O O1 0.76893(18) 0.72015(6) 0.94802(16) 0.0452(4) Uani d . . . 1 . .
O O2 0.59915(16) 0.67367(6) 0.94617(16) 0.0456(4) Uani d . . . 1 . .
O O3 0.89265(15) 0.46100(6) 0.81646(16) 0.0404(4) Uani d . . . 1 . .
O O4 0.82151(14) 0.30683(5) 0.61105(13) 0.0314(4) Uani d . . . 1 . .
O O5 0.95294(13) 0.15246(5) 0.88603(13) 0.0253(3) Uani d . . . 1 . .
O O6 0.84469(14) 0.07419(5) 1.00511(14) 0.0313(4) Uani d . . . 1 . .
O O7 0.57648(15) 0.07815(6) 1.01211(15) 0.0367(4) Uani d . . . 1 . .
O O8 0.48698(14) 0.17027(6) 0.98011(14) 0.0337(4) Uani d . . . 1 . .
O O9 0.65894(13) 0.22874(5) 0.86204(13) 0.0287(4) Uani d . . . 1 . .
N N1 0.7162(2) 0.68060(7) 0.93812(17) 0.0346(5) Uani d . . . 1 . .
N N2 1.03692(19) 0.52273(7) 0.86667(17) 0.0298(4) Uani d . . . 1 . .
H H2N 1.117(2) 0.5288(8) 0.874(2) 0.029(6) Uiso d . . . 1 . .
N N3 1.11164(19) 0.45094(7) 0.80521(17) 0.0303(4) Uani d . . . 1 . .
H H3N 1.183(3) 0.4636(10) 0.817(2) 0.045(8) Uiso d . . . 1 . .
N N4 0.89379(17) 0.25014(6) 0.74881(15) 0.0254(4) Uani d . . . 1 . .
C C1 0.7974(2) 0.63903(8) 0.91737(19) 0.0291(5) Uani d . . . 1 . .
C C2 0.9309(2) 0.64530(8) 0.9173(2) 0.0310(5) Uani d . . . 1 . .
H H2 0.9694 0.6764 0.9292 0.037 Uiso calc U . R 1 . .
C C3 1.0075(2) 0.60606(8) 0.8999(2) 0.0298(5) Uani d . . . 1 . .
H H3 1.0996 0.6101 0.8997 0.036 Uiso calc U . R 1 . .
C C4 0.9515(2) 0.56020(8) 0.88247(18) 0.0266(5) Uani d . . . 1 . .
C C5 0.8152(2) 0.55462(8) 0.8819(2) 0.0310(5) Uani d . . . 1 . .
H H5 0.7757 0.5237 0.8694 0.037 Uiso calc U . R 1 . .
C C6 0.7389(2) 0.59429(8) 0.8997(2) 0.0321(5) Uani d . . . 1 . .
H H6 0.6465 0.5909 0.8997 0.039 Uiso calc U . R 1 . .
C C7 1.0043(2) 0.47637(8) 0.82812(19) 0.0269(5) Uani d . . . 1 . .
C C8 1.1187(2) 0.40143(8) 0.78015(18) 0.0260(5) Uani d . . . 1 . .
C C9 1.2439(2) 0.38186(8) 0.78171(19) 0.0284(5) Uani d . . . 1 . .
H H9 1.3194 0.4017 0.8001 0.034 Uiso calc U . R 1 . .
C C10 1.2587(2) 0.33378(8) 0.7568(2) 0.0321(5) Uani d . . . 1 . .
H H10 1.3445 0.3209 0.7554 0.038 Uiso calc U . R 1 . .
C C11 1.1498(2) 0.30394(8) 0.7335(2) 0.0308(5) Uani d . . . 1 . .
H H11 1.1606 0.2705 0.7189 0.037 Uiso calc U . R 1 . .
C C12 1.0248(2) 0.32349(8) 0.73176(18) 0.0255(5) Uani d . . . 1 . .
C C13 1.0085(2) 0.37229(8) 0.75287(18) 0.0254(5) Uani d . . . 1 . .
H H13 0.9225 0.3857 0.7487 0.031 Uiso calc U . R 1 . .
C C14 0.9049(2) 0.29327(7) 0.69450(19) 0.0257(5) Uani d . . . 1 . .
C C15 0.9582(2) 0.23954(7) 0.87145(18) 0.0251(5) Uani d . . . 1 . .
H H15A 0.8894 0.2382 0.926 0.03 Uiso calc U . R 1 . .
H H15B 1.0175 0.2667 0.8984 0.03 Uiso calc U . R 1 . .
C C16 1.03685(19) 0.19359(7) 0.88636(19) 0.0259(5) Uani d . . . 1 . .
H H16A 1.0914 0.1907 0.8198 0.031 Uiso calc U . R 1 . .
H H16B 1.0968 0.1947 0.9633 0.031 Uiso calc U . R 1 . .
C C17 1.0263(2) 0.11062(7) 0.9265(2) 0.0282(5) Uani d . . . 1 . .
H H17A 1.069 0.1155 1.0103 0.034 Uiso calc U . R 1 . .
H H17B 1.0962 0.1048 0.8747 0.034 Uiso calc U . R 1 . .
C C18 0.9363(2) 0.06801(8) 0.9214(2) 0.0329(5) Uani d . . . 1 . .
H H18A 0.8885 0.0646 0.8389 0.04 Uiso calc U . R 1 . .
H H18B 0.9883 0.0383 0.941 0.04 Uiso calc U . R 1 . .
C C19 0.7668(2) 0.03196(8) 1.0149(2) 0.0389(6) Uani d . . . 1 . .
H H19A 0.8214 0.0063 1.0578 0.047 Uiso calc U . R 1 . .
H H19B 0.7323 0.02 0.9335 0.047 Uiso calc U . R 1 . .
C C20 0.6552(2) 0.04427(9) 1.0828(2) 0.0374(6) Uani d . . . 1 . .
H H20A 0.6032 0.0151 1.0956 0.045 Uiso calc U . R 1 . .
H H20B 0.6887 0.0582 1.1624 0.045 Uiso calc U . R 1 . .
C C21 0.4633(2) 0.09339(9) 1.0620(2) 0.0376(6) Uani d . . . 1 . .
H H21C 0.4886 0.1067 1.1439 0.045 Uiso calc U . R 1 . .
H H21D 0.4027 0.0659 1.0677 0.045 Uiso calc U . R 1 . .
C C22 0.3984(2) 0.13114(9) 0.9800(2) 0.0378(6) Uani d . . . 1 . .
H H22E 0.3769 0.1181 0.8973 0.045 Uiso calc U . R 1 . .
H H22F 0.3156 0.1419 1.0086 0.045 Uiso calc U . R 1 . .
C C23 0.4378(2) 0.20787(9) 0.8996(2) 0.0360(6) Uani d . . . 1 . .
H H23A 0.356 0.2215 0.9242 0.043 Uiso calc U . R 1 . .
H H23B 0.4179 0.1953 0.8164 0.043 Uiso calc U . R 1 . .
C C24 0.5424(2) 0.24562(9) 0.9054(2) 0.0344(5) Uani d . . . 1 . .
H H24A 0.5079 0.2738 0.8568 0.041 Uiso calc U . R 1 . .
H H24B 0.5646 0.2564 0.9901 0.041 Uiso calc U . R 1 . .
C C25 0.6528(2) 0.23271(8) 0.73419(19) 0.0293(5) Uani d . . . 1 . .
H H25A 0.631 0.2662 0.7085 0.035 Uiso calc U . R 1 . .
H H25B 0.5833 0.2112 0.6941 0.035 Uiso calc U . R 1 . .
C C26 0.7845(2) 0.21873(8) 0.69870(19) 0.0270(5) Uani d . . . 1 . .
H H26A 0.8048 0.1853 0.7257 0.032 Uiso calc U . R 1 . .
H H26B 0.7784 0.2192 0.6096 0.032 Uiso calc U . R 1 . .
Na Na1 0.71686(8) 0.14757(3) 0.95315(7) 0.0269(2) Uani d . . . 1 . .
S S1T1 0.62452(7) 0.02865(3) 0.60994(7) 0.0369(2) Uani d . P D 0.81 A 1
C C1T1 0.6438(2) 0.07726(11) 0.6951(3) 0.0245(6) Uani d . P D 0.81 A 1
N N1T1 0.6565(3) 0.11249(11) 0.7555(3) 0.0317(7) Uani d . P D 0.81 A 1
S S1T2 0.6230(15) 0.1066(7) 0.7256(15) 0.175(7) Uiso d . P D 0.19 A 2
C C1T2 0.624(4) 0.0484(8) 0.689(5) 0.2 Uiso d U P D 0.19 A 2
N N1T2 0.651(4) 0.0073(9) 0.673(4) 0.212(16) Uiso d . P D 0.19 A 2
O O1SA 0.5627(2) 0.40292(15) 0.8637(2) 0.0743(9) Uani d . P D 0.81 B 1
H H1SO 0.5641 0.4223 0.9217 0.112 Uiso calc U P R 0.81 B 1
C C1SA 0.6705(4) 0.37077(16) 0.8859(4) 0.0538(10) Uani d . P D 0.81 B 1
H H1S1 0.7531 0.389 0.8927 0.081 Uiso calc U P R 0.81 B 1
H H1S2 0.6678 0.3478 0.819 0.081 Uiso calc U P R 0.81 B 1
H H1S3 0.6652 0.3533 0.9612 0.081 Uiso calc U P R 0.81 B 1
O O1SB 0.575(4) 0.3676(14) 0.886(4) 0.25(2) Uiso d . P D 0.19 C 2
H H2SO 0.526 0.3565 0.9339 0.371 Uiso d U P R 0.19 C 2
C C1SB 0.712(4) 0.374(2) 0.919(5) 0.23(3) Uiso d . P D 0.19 C 2
H H1S4 0.733 0.4045 0.9613 0.342 Uiso d U P R 0.19 C 2
H H1S5 0.7496 0.3738 0.843 0.342 Uiso d U P R 0.19 C 2
H H1S6 0.749 0.3472 0.9699 0.342 Uiso d U P R 0.19 C 2

loop_
_atom_site_aniso_label
_atom_site_aniso_U_11
_atom_site_aniso_U_22
_atom_site_aniso_U_33
_atom_site_aniso_U_12
_atom_site_aniso_U_13
_atom_site_aniso_U_23
O1 0.0559(11) 0.0298(9) 0.0513(11) 0.0059(8) 0.0116(9) 0.0006(8)
O2 0.0324(10) 0.0494(11) 0.0527(11) 0.0129(8) -0.0022(8) -0.0057(9)
O3 0.0270(9) 0.0339(9) 0.0588(12) 0.0008(7) 0.0000(8) -0.0135(8)
O4 0.0331(8) 0.0314(8) 0.0270(8) 0.0030(7) -0.0061(7) 0.0038(7)
O5 0.0202(7) 0.0239(8) 0.0307(8) 0.0025(6) -0.0003(6) 0.0011(6)
O6 0.0276(8) 0.0296(8) 0.0375(9) -0.0011(6) 0.0077(7) 0.0008(7)
O7 0.0289(8) 0.0435(10) 0.0384(9) 0.0033(7) 0.0070(7) 0.0007(8)
O8 0.0213(7) 0.0435(10) 0.0351(9) 0.0020(7) -0.0007(6) -0.0047(7)
O9 0.0227(8) 0.0361(9) 0.0260(8) 0.0075(6) -0.0016(6) -0.0027(7)
N1 0.0407(12) 0.0339(12) 0.0277(11) 0.0081(9) -0.0016(9) -0.0002(8)
N2 0.0243(10) 0.0279(10) 0.0377(11) -0.0011(8) 0.0062(9) 0.0002(8)
N3 0.0256(10) 0.0273(10) 0.0386(11) -0.0024(9) 0.0067(9) -0.0025(8)
N4 0.0255(9) 0.0254(10) 0.0238(9) 0.0003(7) -0.0030(7) -0.0005(7)
C1 0.0325(12) 0.0324(12) 0.0216(11) 0.0063(10) 0.0010(9) 0.0021(9)
C2 0.0385(13) 0.0262(12) 0.0279(12) -0.0033(10) 0.0026(10) -0.0007(9)
C3 0.0281(11) 0.0328(12) 0.0289(12) -0.0015(10) 0.0047(9) -0.0002(10)
C4 0.0317(12) 0.0267(11) 0.0215(11) 0.0028(9) 0.0045(9) 0.0023(9)
C5 0.0306(12) 0.0283(12) 0.0336(12) -0.0015(10) 0.0029(10) 0.0003(10)
C6 0.0271(11) 0.0365(13) 0.0320(12) 0.0022(10) 0.0009(9) 0.0007(10)
C7 0.0288(12) 0.0276(11) 0.0240(11) 0.0008(9) 0.0023(9) 0.0021(9)
C8 0.0289(11) 0.0284(11) 0.0213(11) 0.0018(9) 0.0051(9) 0.0019(9)
C9 0.0253(11) 0.0351(13) 0.0247(11) -0.0005(9) 0.0033(9) 0.0049(9)
C10 0.0244(11) 0.0379(13) 0.0342(13) 0.0083(10) 0.0048(9) 0.0069(10)
C11 0.0326(12) 0.0269(11) 0.0326(12) 0.0083(10) 0.0031(10) 0.0045(10)
C12 0.0271(11) 0.0289(12) 0.0200(11) 0.0015(9) 0.0011(9) 0.0026(9)
C13 0.0243(11) 0.0295(11) 0.0221(11) 0.0039(9) 0.0013(9) 0.0018(9)
C14 0.0275(11) 0.0265(11) 0.0230(11) 0.0058(9) 0.0023(9) -0.0022(9)
C15 0.0249(11) 0.0268(11) 0.0223(11) -0.0003(9) -0.0016(9) -0.0001(9)
C16 0.0216(10) 0.0288(11) 0.0265(11) -0.0007(9) 0.0004(9) 0.0023(9)
C17 0.0240(11) 0.0278(11) 0.0331(12) 0.0079(9) 0.0048(9) 0.0044(9)
C18 0.0287(12) 0.0273(12) 0.0440(14) 0.0084(9) 0.0094(10) 0.0044(10)
C19 0.0335(13) 0.0280(13) 0.0560(16) -0.0016(10) 0.0087(11) 0.0048(11)
C20 0.0314(12) 0.0384(13) 0.0429(14) -0.0024(11) 0.0068(11) 0.0037(11)
C21 0.0229(11) 0.0498(15) 0.0418(14) -0.0064(10) 0.0111(10) -0.0051(12)
C22 0.0189(11) 0.0531(15) 0.0408(14) -0.0017(11) 0.0015(10) -0.0057(12)
C23 0.0246(11) 0.0493(15) 0.0324(13) 0.0113(11) -0.0021(10) -0.0045(11)
C24 0.0294(12) 0.0402(14) 0.0324(13) 0.0132(10) -0.0009(10) -0.0045(10)
C25 0.0259(11) 0.0317(12) 0.0282(12) 0.0015(9) -0.0044(9) 0.0010(9)
C26 0.0291(11) 0.0269(11) 0.0236(11) 0.0014(9) -0.0023(9) -0.0020(9)
Na1 0.0223(4) 0.0288(5) 0.0287(5) 0.0012(3) -0.0001(3) -0.0052(4)
S1T1 0.0260(4) 0.0342(4) 0.0482(5) 0.0020(3) -0.0038(3) -0.0204(4)
C1T1 0.0172(12) 0.0279(15) 0.0278(14) 0.0004(11) 0.0004(11) -0.0035(13)
N1T1 0.0393(15) 0.0268(14) 0.0279(14) -0.0031(11) 0.0005(12) -0.0056(11)
O1SA 0.0355(14) 0.142(3) 0.0434(15) -0.0057(16) -0.0046(11) -0.0147(17)
C1SA 0.043(2) 0.057(2) 0.056(2) -0.0173(18) -0.0104(18) 0.0114(18)

loop_
_atom_type_symbol
_atom_type_description
_atom_type_scat_dispersion_real
_atom_type_scat_dispersion_imag
_atom_type_scat_source
C C 0.0033 0.0016 'International Tables Vol C Tables 4.2.6.8 and 6.1.1.4'
H H 0.0000 0.0000 'International Tables Vol C Tables 4.2.6.8 and 6.1.1.4'
N N 0.0061 0.0033 'International Tables Vol C Tables 4.2.6.8 and 6.1.1.4'
O O 0.0106 0.0060 'International Tables Vol C Tables 4.2.6.8 and 6.1.1.4'
Na Na 0.0362 0.0249 'International Tables Vol C Tables 4.2.6.8 and 6.1.1.4'
S S 0.1246 0.1234 'International Tables Vol C Tables 4.2.6.8 and 6.1.1.4'

loop_
_geom_angle_atom_site_label_1
_geom_angle_atom_site_label_2
_geom_angle_atom_site_label_3
_geom_angle_site_symmetry_1
_geom_angle_site_symmetry_3
_geom_angle
C14 O4 Na1 . 4_565 160.83(15)
C17 O5 C16 . . 111.01(14)
C17 O5 Na1 . . 109.51(11)
C16 O5 Na1 . . 128.05(11)
C18 O6 C19 . . 112.02(17)
C18 O6 Na1 . . 108.82(12)
C19 O6 Na1 . . 114.41(12)
C20 O7 C21 . . 114.56(18)
C20 O7 Na1 . . 110.45(13)
C21 O7 Na1 . . 113.31(14)
C22 O8 C23 . . 112.79(17)
C22 O8 Na1 . . 114.93(13)
C23 O8 Na1 . . 111.70(13)
C24 O9 C25 . . 112.75(15)
C24 O9 Na1 . . 108.70(13)
C25 O9 Na1 . . 116.92(12)
O1 N1 O2 . . 123.9(2)
O1 N1 C1 . . 118.1(2)
O2 N1 C1 . . 118.02(19)
C7 N2 C4 . . 127.41(19)
C7 N2 H2N . . 114.4(16)
C4 N2 H2N . . 117.8(16)
C7 N3 C8 . . 127.57(19)
C7 N3 H3N . . 118.8(19)
C8 N3 H3N . . 112.9(19)
C14 N4 C26 . . 117.24(17)
C14 N4 C15 . . 122.76(17)
C26 N4 C15 . . 117.55(16)
C2 C1 C6 . . 121.7(2)
C2 C1 N1 . . 119.1(2)
C6 C1 N1 . . 119.2(2)
C3 C2 C1 . . 119.1(2)
C3 C2 H2 . . 120.5
C1 C2 H2 . . 120.5
C2 C3 C4 . . 120.7(2)
C2 C3 H3 . . 119.6
C4 C3 H3 . . 119.6
N2 C4 C3 . . 116.56(19)
N2 C4 C5 . . 124.1(2)
C3 C4 C5 . . 119.3(2)
C6 C5 C4 . . 119.5(2)
C6 C5 H5 . . 120.2
C4 C5 H5 . . 120.2
C5 C6 C1 . . 119.6(2)
C5 C6 H6 . . 120.2
C1 C6 H6 . . 120.2
O3 C7 N3 . . 124.9(2)
O3 C7 N2 . . 123.1(2)
N3 C7 N2 . . 111.95(19)
C9 C8 C13 . . 119.8(2)
C9 C8 N3 . . 116.82(19)
C13 C8 N3 . . 123.39(19)
C10 C9 C8 . . 120.2(2)
C10 C9 H9 . . 119.9
C8 C9 H9 . . 119.9
C9 C10 C11 . . 120.6(2)
C9 C10 H10 . . 119.7
C11 C10 H10 . . 119.7
C10 C11 C12 . . 119.2(2)
C10 C11 H11 . . 120.4
C12 C11 H11 . . 120.4
C11 C12 C13 . . 120.7(2)
C11 C12 C14 . . 120.33(19)
C13 C12 C14 . . 118.72(18)
C12 C13 C8 . . 119.50(19)
C12 C13 H13 . . 120.2
C8 C13 H13 . . 120.2
O4 C14 N4 . . 121.11(19)
O4 C14 C12 . . 119.87(19)
N4 C14 C12 . . 118.92(18)
N4 C15 C16 . . 116.13(17)
N4 C15 H15A . . 108.3
C16 C15 H15A . . 108.3
N4 C15 H15B . . 108.3
C16 C15 H15B . . 108.3
H15A C15 H15B . . 107.4
O5 C16 C15 . . 111.32(16)
O5 C16 H16A . . 109.4
C15 C16 H16A . . 109.4
O5 C16 H16B . . 109.4
C15 C16 H16B . . 109.4
H16A C16 H16B . . 108.0
O5 C17 C18 . . 109.59(16)
O5 C17 H17A . . 109.8
C18 C17 H17A . . 109.8
O5 C17 H17B . . 109.8
C18 C17 H17B . . 109.8
H17A C17 H17B . . 108.2
O6 C18 C17 . . 109.66(18)
O6 C18 H18A . . 109.7
C17 C18 H18A . . 109.7
O6 C18 H18B . . 109.7
C17 C18 H18B . . 109.7
H18A C18 H18B . . 108.2
O6 C19 C20 . . 108.88(19)
O6 C19 H19A . . 109.9
C20 C19 H19A . . 109.9
O6 C19 H19B . . 109.9
C20 C19 H19B . . 109.9
H19A C19 H19B . . 108.3
O7 C20 C19 . . 106.69(19)
O7 C20 H20A . . 110.4
C19 C20 H20A . . 110.4
O7 C20 H20B . . 110.4
C19 C20 H20B . . 110.4
H20A C20 H20B . . 108.6
O7 C21 C22 . . 106.87(19)
O7 C21 H21C . . 110.3
C22 C21 H21C . . 110.3
O7 C21 H21D . . 110.3
C22 C21 H21D . . 110.3
H21C C21 H21D . . 108.6
O8 C22 C21 . . 107.71(18)
O8 C22 H22E . . 110.2
C21 C22 H22E . . 110.2
O8 C22 H22F . . 110.2
C21 C22 H22F . . 110.2
H22E C22 H22F . . 108.5
O8 C23 C24 . . 107.08(17)
O8 C23 H23A . . 110.3
C24 C23 H23A . . 110.3
O8 C23 H23B . . 110.3
C24 C23 H23B . . 110.3
H23A C23 H23B . . 108.6
O9 C24 C23 . . 112.48(19)
O9 C24 H24A . . 109.1
C23 C24 H24A . . 109.1
O9 C24 H24B . . 109.1
C23 C24 H24B . . 109.1
H24A C24 H24B . . 107.8
O9 C25 C26 . . 108.70(16)
O9 C25 H25A . . 109.9
C26 C25 H25A . . 109.9
O9 C25 H25B . . 109.9
C26 C25 H25B . . 109.9
H25A C25 H25B . . 108.3
N4 C26 C25 . . 114.22(17)
N4 C26 H26A . . 108.7
C25 C26 H26A . . 108.7
N4 C26 H26B . . 108.7
C25 C26 H26B . . 108.7
H26A C26 H26B . . 107.6
O4 Na1 N1T1 4_566 . 162.31(9)
O4 Na1 O6 4_566 . 95.38(6)
N1T1 Na1 O6 . . 86.96(8)
O4 Na1 O8 4_566 . 96.88(6)
N1T1 Na1 O8 . . 94.55(9)
O6 Na1 O8 . . 131.70(6)
O4 Na1 O9 4_566 . 83.13(5)
N1T1 Na1 O9 . . 88.38(8)
O6 Na1 O9 . . 158.85(6)
O8 Na1 O9 . . 69.25(5)
O4 Na1 O7 4_566 . 115.92(6)
N1T1 Na1 O7 . . 81.16(8)
O6 Na1 O7 . . 67.12(5)
O8 Na1 O7 . . 65.49(5)
O9 Na1 O7 . . 132.34(6)
O4 Na1 O5 4_566 . 80.70(5)
N1T1 Na1 O5 . . 83.96(9)
O6 Na1 O5 . . 68.13(5)
O8 Na1 O5 . . 160.11(6)
O9 Na1 O5 . . 90.86(5)
O7 Na1 O5 . . 133.32(6)
O4 Na1 S1T2 4_566 . 166.1(4)
O6 Na1 S1T2 . . 89.3(4)
O8 Na1 S1T2 . . 89.7(3)
O9 Na1 S1T2 . . 87.8(4)
O7 Na1 S1T2 . . 78.0(4)
O5 Na1 S1T2 . . 88.9(3)
N1T1 C1T1 S1T1 . . 179.2(3)
C1T1 N1T1 Na1 . . 148.0(2)
C1T2 S1T2 Na1 . . 127.(2)
N1T2 C1T2 S1T2 . . 166.(5)
C1SA O1SA H1SO . . 109.5
O1SA C1SA H1S1 . . 109.5
O1SA C1SA H1S2 . . 109.5
H1S1 C1SA H1S2 . . 109.5
O1SA C1SA H1S3 . . 109.5
H1S1 C1SA H1S3 . . 109.5
H1S2 C1SA H1S3 . . 109.5
C1SB O1SB H2SO . . 122.7
O1SB C1SB H1S4 . . 112.4
O1SB C1SB H1S5 . . 105.2
H1S4 C1SB H1S5 . . 109.5
O1SB C1SB H1S6 . . 110.7
H1S4 C1SB H1S6 . . 109.5
H1S5 C1SB H1S6 . . 109.5

loop_
_geom_bond_atom_site_label_1
_geom_bond_atom_site_label_2
_geom_bond_site_symmetry_2
_geom_bond_distance
O1 N1 . 1.221(2)
O2 N1 . 1.228(3)
O3 C7 . 1.211(3)
O4 C14 . 1.238(2)
O4 Na1 4_565 2.3170(16)
O5 C17 . 1.424(2)
O5 C16 . 1.428(2)
O5 Na1 . 2.6258(16)
O6 C18 . 1.419(3)
O6 C19 . 1.430(3)
O6 Na1 . 2.4483(17)
O7 C20 . 1.410(3)
O7 C21 . 1.414(3)
O7 Na1 . 2.5408(18)
O8 C22 . 1.415(3)
O8 C23 . 1.426(3)
O8 Na1 . 2.4919(16)
O9 C24 . 1.424(3)
O9 C25 . 1.426(3)
O9 Na1 . 2.5102(17)
N1 C1 . 1.458(3)
N2 C7 . 1.383(3)
N2 C4 . 1.384(3)
N2 H2N . 0.83(2)
N3 C7 . 1.358(3)
N3 C8 . 1.406(3)
N3 H3N . 0.81(3)
N4 C14 . 1.353(3)
N4 C26 . 1.470(3)
N4 C15 . 1.471(3)
C1 C2 . 1.378(3)
C1 C6 . 1.381(3)
C2 C3 . 1.370(3)
C2 H2 . 0.95
C3 C4 . 1.398(3)
C3 H3 . 0.95
C4 C5 . 1.404(3)
C5 C6 . 1.379(3)
C5 H5 . 0.95
C6 H6 . 0.95
C8 C9 . 1.389(3)
C8 C13 . 1.390(3)
C9 C10 . 1.375(3)
C9 H9 . 0.95
C10 C11 . 1.386(3)
C10 H10 . 0.95
C11 C12 . 1.388(3)
C11 H11 . 0.95
C12 C13 . 1.388(3)
C12 C14 . 1.499(3)
C13 H13 . 0.95
C15 C16 . 1.505(3)
C15 H15A . 0.99
C15 H15B . 0.99
C16 H16A . 0.99
C16 H16B . 0.99
C17 C18 . 1.495(3)
C17 H17A . 0.99
C17 H17B . 0.99
C18 H18A . 0.99
C18 H18B . 0.99
C19 C20 . 1.491(3)
C19 H19A . 0.99
C19 H19B . 0.99
C20 H20A . 0.99
C20 H20B . 0.99
C21 C22 . 1.490(3)
C21 H21C . 0.99
C21 H21D . 0.99
C22 H22E . 0.99
C22 H22F . 0.99
C23 C24 . 1.493(3)
C23 H23A . 0.99
C23 H23B . 0.99
C24 H24A . 0.99
C24 H24B . 0.99
C25 C26 . 1.505(3)
C25 H25A . 0.99
C25 H25B . 0.99
C26 H26A . 0.99
C26 H26B . 0.99
Na1 O4 4_566 2.3170(16)
Na1 N1T1 . 2.419(3)
Na1 S1T2 . 2.836(16)
S1T1 C1T1 . 1.648(3)
C1T1 N1T1 . 1.185(5)
S1T2 C1T2 . 1.666(10)
C1T2 N1T2 . 1.193(11)
O1SA C1SA . 1.415(5)
O1SA H1SO . 0.84
C1SA H1S1 . 0.98
C1SA H1S2 . 0.98
C1SA H1S3 . 0.98
O1SB C1SB . 1.408(11)
O1SB H2SO . 0.84
C1SB H1S4 . 0.98
C1SB H1S5 . 0.98
C1SB H1S6 . 0.98

loop_
_geom_hbond_atom_site_label_D
_geom_hbond_atom_site_label_H
_geom_hbond_atom_site_label_A
_geom_hbond_site_symmetry_A
_geom_hbond_distance_DH
_geom_hbond_distance_HA
_geom_hbond_distance_DA
_geom_hbond_angle_DHA
N2 H2N S1T1 2_756 0.83(2) 2.63(2) 3.445(2) 168.(2)
N2 H2N N1T2 2_756 0.83(2) 2.57(4) 3.31(4) 149.(2)
N3 H3N S1T1 2_756 0.81(3) 2.72(3) 3.489(2) 161.(2)
N3 H3N N1T2 2_756 0.81(3) 2.08(4) 2.87(3) 169.(3)
O1SA H1SO S1T1 4_566 0.84 2.51 3.335(3) 165.7
C1SA H1S1 O3 . 0.98 2.66 3.535(4) 149.0

loop_
_geom_torsion_atom_site_label_1
_geom_torsion_atom_site_label_2
_geom_torsion_atom_site_label_3
_geom_torsion_atom_site_label_4
_geom_torsion_site_symmetry_1
_geom_torsion
O1 N1 C1 C2 . 4.1(3)
O2 N1 C1 C2 . -175.0(2)
O1 N1 C1 C6 . -176.7(2)
O2 N1 C1 C6 . 4.2(3)
C6 C1 C2 C3 . -0.4(3)
N1 C1 C2 C3 . 178.86(19)
C1 C2 C3 C4 . 0.0(3)
C7 N2 C4 C3 . -168.2(2)
C7 N2 C4 C5 . 11.9(3)
C2 C3 C4 N2 . -179.5(2)
C2 C3 C4 C5 . 0.5(3)
N2 C4 C5 C6 . 179.4(2)
C3 C4 C5 C6 . -0.6(3)
C4 C5 C6 C1 . 0.2(3)
C2 C1 C6 C5 . 0.3(3)
N1 C1 C6 C5 . -179.0(2)
C8 N3 C7 O3 . -9.2(4)
C8 N3 C7 N2 . 171.0(2)
C4 N2 C7 O3 . -9.1(4)
C4 N2 C7 N3 . 170.7(2)
C7 N3 C8 C9 . -168.4(2)
C7 N3 C8 C13 . 12.5(3)
C13 C8 C9 C10 . -0.2(3)
N3 C8 C9 C10 . -179.28(19)
C8 C9 C10 C11 . -2.0(3)
C9 C10 C11 C12 . 2.1(3)
C10 C11 C12 C13 . 0.1(3)
C10 C11 C12 C14 . 173.7(2)
C11 C12 C13 C8 . -2.3(3)
C14 C12 C13 C8 . -176.02(19)
C9 C8 C13 C12 . 2.3(3)
N3 C8 C13 C12 . -178.66(19)
Na1 O4 C14 N4 4_565 -172.8(3)
Na1 O4 C14 C12 4_565 3.4(6)
C26 N4 C14 O4 . 4.5(3)
C15 N4 C14 O4 . -157.31(19)
C26 N4 C14 C12 . -171.84(17)
C15 N4 C14 C12 . 26.4(3)
C11 C12 C14 O4 . -124.3(2)
C13 C12 C14 O4 . 49.5(3)
C11 C12 C14 N4 . 52.1(3)
C13 C12 C14 N4 . -134.2(2)
C14 N4 C15 C16 . -130.0(2)
C26 N4 C15 C16 . 68.3(2)
C17 O5 C16 C15 . -167.04(17)
Na1 O5 C16 C15 . -28.0(2)
N4 C15 C16 O5 . -76.3(2)
C16 O5 C17 C18 . -178.25(17)
Na1 O5 C17 C18 . 35.0(2)
C19 O6 C18 C17 . -172.74(18)
Na1 O6 C18 C17 . 59.76(19)
O5 C17 C18 O6 . -65.5(2)
C18 O6 C19 C20 . -167.98(19)
Na1 O6 C19 C20 . -43.5(2)
C21 O7 C20 C19 . 178.84(19)
Na1 O7 C20 C19 . -51.8(2)
O6 C19 C20 O7 . 63.9(2)
C20 O7 C21 C22 . 176.22(19)
Na1 O7 C21 C22 . 48.3(2)
C23 O8 C22 C21 . 177.07(18)
Na1 O8 C22 C21 . 47.5(2)
O7 C21 C22 O8 . -62.8(2)
C22 O8 C23 C24 . -177.93(18)
Na1 O8 C23 C24 . -46.7(2)
C25 O9 C24 C23 . 85.0(2)
Na1 O9 C24 C23 . -46.3(2)
O8 C23 C24 O9 . 64.5(2)
C24 O9 C25 C26 . 174.44(17)
Na1 O9 C25 C26 . -58.48(19)
C14 N4 C26 C25 . -78.1(2)
C15 N4 C26 C25 . 84.6(2)
O9 C25 C26 N4 . -62.5(2)
Na1 S1T2 C1T2 N1T2 . -50.(20)
